data_1564309
loop_
_publ_author_name
'Hai, Zijuan'
'Lu, Zhou'
'Li, Shuaikang'
'Cao, Zhong-Yan'
'Dai, Shengyu'

_publ_section_title
;
 The synergistic effect of rigid and flexible substituents on insertion
 polymerization with \a-diimine nickel and palladium catalysts
;
_journal_issue 32
_journal_name_full 'Polymer Chemistry'
_journal_page_first 4643
_journal_page_last 4653
_journal_paper_doi 10.1039/D1PY00812A
_journal_volume 12
_journal_year 2021
_chemical_formula_sum 'C58 H62 Cl2 N2 Pd'
_chemical_formula_weight 964.40
_space_group_IT_number 14
_space_group_name_Hall '-P 2ybc'
_space_group_name_H-M_alt 'P 1 21/c 1'
_symmetry_cell_setting monoclinic
_symmetry_space_group_name_H-M 'P 1 21/c 1'
_atom_sites_solution_hydrogens geom
_atom_sites_solution_primary direct
_atom_sites_solution_secondary difmap
_audit_creation_method SHELXL-97
_audit_update_record
;
2020-12-28 deposited with the CCDC.	2021-07-30 downloaded from the CCDC.
;
_cell_angle_alpha 90.00
_cell_angle_beta 100.813(2)
_cell_angle_gamma 90.00
_cell_formula_units_Z 4
_cell_length_a 11.0865(11)
_cell_length_b 24.739(2)
_cell_length_c 18.0106(17)
_cell_measurement_reflns_used 6381
_cell_measurement_temperature 298(2)
_cell_measurement_theta_max 27.424
_cell_measurement_theta_min 2.303
_cell_volume 4852.0(8)
_computing_cell_refinement 'Bruker SMART'
_computing_data_collection 'Bruker SMART'
_computing_data_reduction 'Bruker SAINT'
_computing_molecular_graphics 'Bruker SHELXTL'
_computing_publication_material 'Bruker SHELXTL'
_computing_structure_refinement 'SHELXL-97 (Sheldrick, 1997)'
_computing_structure_solution 'SHELXS-97 (Sheldrick, 1990)'
_diffrn_ambient_temperature 298(2)
_diffrn_measured_fraction_theta_full 0.998
_diffrn_measured_fraction_theta_max 0.998
_diffrn_measurement_device_type 'CCD area detector'
_diffrn_measurement_method 'phi and omega scans'
_diffrn_radiation_monochromator graphite
_diffrn_radiation_source 'fine-focus sealed tube'
_diffrn_radiation_type MoK\a
_diffrn_radiation_wavelength 0.71073
_diffrn_reflns_av_R_equivalents 0.0638
_diffrn_reflns_av_sigmaI/netI 0.1544
_diffrn_reflns_limit_h_max 13
_diffrn_reflns_limit_h_min -13
_diffrn_reflns_limit_k_max 24
_diffrn_reflns_limit_k_min -29
_diffrn_reflns_limit_l_max 20
_diffrn_reflns_limit_l_min -21
_diffrn_reflns_number 24137
_diffrn_reflns_theta_full 25.02
_diffrn_reflns_theta_max 25.02
_diffrn_reflns_theta_min 2.01
_exptl_absorpt_coefficient_mu 0.533
_exptl_absorpt_correction_T_max 0.9010
_exptl_absorpt_correction_T_min 0.8355
_exptl_absorpt_correction_type multi-scan
_exptl_absorpt_process_details sadabs
_exptl_crystal_colour red
_exptl_crystal_density_diffrn 1.320
_exptl_crystal_density_meas 1.331
_exptl_crystal_density_method 'not measured'
_exptl_crystal_description block
_exptl_crystal_F_000 2016
_exptl_crystal_size_max 0.35
_exptl_crystal_size_mid 0.23
_exptl_crystal_size_min 0.20
_refine_diff_density_max 0.687
_refine_diff_density_min -1.798
_refine_diff_density_rms 0.099
_refine_ls_extinction_method none
_refine_ls_goodness_of_fit_ref 1.109
_refine_ls_hydrogen_treatment mixed
_refine_ls_matrix_type full
_refine_ls_number_parameters 571
_refine_ls_number_reflns 8558
_refine_ls_number_restraints 185
_refine_ls_restrained_S_all 1.127
_refine_ls_R_factor_all 0.1101
_refine_ls_R_factor_gt 0.0749
_refine_ls_shift/su_max 0.000
_refine_ls_shift/su_mean 0.000
_refine_ls_structure_factor_coef Fsqd
_refine_ls_weighting_details 'calc w=1/[\s^2^(Fo^2^)+(0.0000P)^2^+9.7403P] where P=(Fo^2^+2Fc^2^)/3'
_refine_ls_weighting_scheme calc
_refine_ls_wR_factor_gt 0.2027
_refine_ls_wR_factor_ref 0.2311
_reflns_number_gt 5862
_reflns_number_total 8558
_reflns_threshold_expression >2sigma(I)
_cod_data_source_file d1py00812a2.cif
_cod_data_source_block 200718e
_cod_depositor_comments
;
The following automatic conversions were performed:

data item '_symmetry_cell_setting' value 'Monoclinic' was changed to
'monoclinic' in accordance with the
/home/data/users/saulius/crontab/automatic-downloads/rss-feeds/RSC/lib/dictionaries/cif_core.dic
dictionary named 'cif_core.dic' version 2.4.2 last updated on
2011-04-26.

Automatic conversion script
Id: cif_fix_values 7556 2019-12-06 15:28:31Z antanas 

 Adding full bibliography for 1564309.cif.
;
_cod_original_cell_volume 4852.1(8)
_cod_original_sg_symbol_H-M P2(1)/c
_cod_database_code 1564309

loop_
_symmetry_equiv_pos_as_xyz
'x, y, z'
'-x, y+1/2, -z+1/2'
'-x, -y, -z'
'x, -y-1/2, z-1/2'

loop_
_atom_site_label
_atom_site_type_symbol
_atom_site_fract_x
_atom_site_fract_y
_atom_site_fract_z
_atom_site_U_iso_or_equiv
_atom_site_adp_type
_atom_site_occupancy
_atom_site_symmetry_multiplicity
_atom_site_calc_flag
_atom_site_refinement_flags
_atom_site_disorder_assembly
_atom_site_disorder_group
Pd1 Pd 0.19793(5) 0.67067(2) 0.18895(3) 0.0420(2) Uani 1 1 d . . .
Cl1 Cl -0.1936(2) 0.79045(9) 0.42108(13) 0.0744(6) Uani 1 1 d . . .
Cl2 Cl -0.0062(2) 0.68726(12) 0.15460(16) 0.0551(7) Uani 0.860(6) 1 d P A 1
Cl2' Cl 0.1926(13) 0.6341(6) 0.0770(9) 0.0551(7) Uani 0.140(6) 1 d P A 2
N1 N 0.2157(5) 0.6968(2) 0.3019(3) 0.0324(11) Uani 1 1 d . A .
N2 N 0.3755(5) 0.6542(2) 0.2317(3) 0.0395(13) Uani 1 1 d . A .
C1 C 0.3641(7) 0.7138(3) 0.4182(3) 0.0450(16) Uani 1 1 d . A .
H1A H 0.2951 0.7291 0.4359 0.068 Uiso 1 1 calc R . .
H1B H 0.4262 0.7410 0.4190 0.068 Uiso 1 1 calc R . .
H1C H 0.3970 0.6843 0.4504 0.068 Uiso 1 1 calc R . .
C2 C 0.3240(6) 0.6937(3) 0.3396(3) 0.0363(14) Uani 1 1 d . . .
C3 C 0.4153(6) 0.6669(3) 0.3012(4) 0.0385(14) Uani 1 1 d . A .
C4 C 0.5392(7) 0.6569(4) 0.3436(4) 0.058(2) Uani 1 1 d . . .
H4A H 0.5858 0.6377 0.3123 0.087 Uiso 1 1 calc R A .
H4B H 0.5345 0.6357 0.3876 0.087 Uiso 1 1 calc R . .
H4C H 0.5785 0.6907 0.3589 0.087 Uiso 1 1 calc R . .
C5 C 0.1181(5) 0.7201(2) 0.3322(3) 0.0326(13) Uani 1 1 d . . .
C6 C 0.0879(6) 0.7739(3) 0.3172(3) 0.0391(15) Uani 1 1 d . A .
C7 C -0.0082(6) 0.7949(3) 0.3458(4) 0.0444(16) Uani 1 1 d . . .
H7 H -0.0293 0.8311 0.3379 0.053 Uiso 1 1 calc R A .
C8 C -0.0732(6) 0.7629(3) 0.3860(3) 0.0427(16) Uani 1 1 d . A .
C9 C -0.0481(6) 0.7090(3) 0.3965(4) 0.0448(16) Uani 1 1 d . . .
H9 H -0.0953 0.6877 0.4225 0.054 Uiso 1 1 calc R A .
C10 C 0.0476(6) 0.6865(3) 0.3682(3) 0.0374(14) Uani 1 1 d . A .
C11 C 0.1626(6) 0.8076(3) 0.2717(3) 0.0411(15) Uani 1 1 d . . .
H11 H 0.1858 0.7827 0.2344 0.049 Uiso 1 1 calc R A .
C12 C 0.2816(7) 0.8261(3) 0.3189(4) 0.0442(16) Uani 1 1 d . A .
C13 C 0.2894(8) 0.8460(3) 0.3905(4) 0.0533(18) Uani 1 1 d . . .
H13 H 0.2189 0.8479 0.4114 0.064 Uiso 1 1 calc R A .
C14 C 0.3988(8) 0.8631(3) 0.4321(4) 0.063(2) Uani 1 1 d . A .
H14 H 0.4016 0.8761 0.4808 0.076 Uiso 1 1 calc R . .
C15 C 0.5031(9) 0.8612(4) 0.4034(5) 0.080(3) Uani 1 1 d . . .
H15 H 0.5774 0.8733 0.4314 0.095 Uiso 1 1 calc R A .
C16 C 0.4962(8) 0.8410(4) 0.3319(5) 0.074(2) Uani 1 1 d . A .
H16 H 0.5674 0.8386 0.3118 0.089 Uiso 1 1 calc R . .
C17 C 0.3880(8) 0.8245(3) 0.2897(5) 0.058(2) Uani 1 1 d . . .
H17 H 0.3856 0.8119 0.2407 0.070 Uiso 1 1 calc R A .
C18 C 0.0889(6) 0.8512(3) 0.2262(4) 0.0415(15) Uani 1 1 d . A .
C19 C 0.1043(8) 0.9053(3) 0.2440(4) 0.0565(19) Uani 1 1 d . . .
H19 H 0.1619 0.9160 0.2858 0.068 Uiso 1 1 calc R A .
C20 C 0.0345(9) 0.9436(3) 0.1999(5) 0.072(2) Uani 1 1 d . A .
H20 H 0.0452 0.9799 0.2128 0.086 Uiso 1 1 calc R . .
C21 C -0.0471(8) 0.9299(4) 0.1397(5) 0.066(2) Uani 1 1 d . . .
H21 H -0.0925 0.9565 0.1104 0.079 Uiso 1 1 calc R A .
C22 C -0.0650(8) 0.8767(4) 0.1202(5) 0.066(2) Uani 1 1 d . A .
H22 H -0.1231 0.8667 0.0783 0.079 Uiso 1 1 calc R . .
C23 C 0.0048(7) 0.8383(3) 0.1641(4) 0.058(2) Uani 1 1 d . . .
H23 H -0.0063 0.8022 0.1505 0.069 Uiso 1 1 calc R A .
C24 C 0.0739(6) 0.6260(3) 0.3733(4) 0.0412(15) Uani 1 1 d . . .
H24 H 0.1015 0.6164 0.3263 0.049 Uiso 1 1 calc R A .
C25 C -0.0402(6) 0.5929(3) 0.3737(4) 0.0408(15) Uani 1 1 d . A .
C26 C -0.1312(7) 0.5935(3) 0.3101(4) 0.0502(17) Uani 1 1 d . . .
H26 H -0.1211 0.6140 0.2684 0.060 Uiso 1 1 calc R A .
C27 C -0.2361(7) 0.5641(3) 0.3078(5) 0.0573(19) Uani 1 1 d . A .
H27 H -0.2971 0.5645 0.2646 0.069 Uiso 1 1 calc R . .
C28 C -0.2515(8) 0.5340(3) 0.3689(5) 0.062(2) Uani 1 1 d . . .
H28 H -0.3228 0.5139 0.3672 0.075 Uiso 1 1 calc R A .
C29 C -0.1653(8) 0.5334(3) 0.4307(4) 0.061(2) Uani 1 1 d . A .
H29 H -0.1766 0.5127 0.4719 0.073 Uiso 1 1 calc R . .
C30 C -0.0594(7) 0.5629(3) 0.4344(4) 0.0500(17) Uani 1 1 d . . .
H30 H -0.0003 0.5625 0.4785 0.060 Uiso 1 1 calc R A .
C31 C 0.1791(7) 0.6119(3) 0.4365(4) 0.0474(17) Uani 1 1 d . A .
C32 C 0.2709(7) 0.5775(3) 0.4225(5) 0.061(2) Uani 1 1 d . . .
H32 H 0.2672 0.5632 0.3744 0.073 Uiso 1 1 calc R A .
C33 C 0.3657(9) 0.5643(4) 0.4783(7) 0.088(3) Uani 1 1 d . A .
H33 H 0.4267 0.5411 0.4685 0.106 Uiso 1 1 calc R . .
C34 C 0.3720(10) 0.5851(5) 0.5491(7) 0.091(3) Uani 1 1 d . . .
H34 H 0.4373 0.5757 0.5873 0.109 Uiso 1 1 calc R A .
C35 C 0.2854(10) 0.6190(5) 0.5644(5) 0.082(3) Uani 1 1 d . A .
H35 H 0.2911 0.6333 0.6127 0.098 Uiso 1 1 calc R . .
C36 C 0.1877(8) 0.6323(4) 0.5080(4) 0.064(2) Uani 1 1 d . . .
H36 H 0.1270 0.6555 0.5186 0.077 Uiso 1 1 calc R A .
C37 C 0.4592(6) 0.6281(3) 0.1905(3) 0.0409(15) Uani 1 1 d . . .
C38 C 0.5420(6) 0.6592(3) 0.1605(3) 0.0409(15) Uani 1 1 d . A .
C39 C 0.6178(6) 0.6323(3) 0.1192(3) 0.0430(16) Uani 1 1 d . . .
H39 H 0.6759 0.6522 0.0997 0.052 Uiso 1 1 calc R A .
C40 C 0.6102(6) 0.5780(3) 0.1061(4) 0.0434(16) Uani 1 1 d . A .
C41 C 0.5232(6) 0.5485(3) 0.1355(4) 0.0428(15) Uani 1 1 d . . .
H41 H 0.5166 0.5115 0.1267 0.051 Uiso 1 1 calc R A .
C42 C 0.4458(6) 0.5732(3) 0.1778(4) 0.0412(15) Uani 1 1 d . A .
C43 C 0.5523(7) 0.7190(3) 0.1709(4) 0.0480(16) Uani 1 1 d U . .
H43 H 0.4912 0.7304 0.2005 0.058 Uiso 1 1 calc R A .
C44 C 0.6762(9) 0.7387(3) 0.2103(5) 0.070(2) Uani 1 1 d U A .
H44A H 0.6775 0.7426 0.2640 0.084 Uiso 1 1 calc R . .
H44B H 0.7393 0.7130 0.2034 0.084 Uiso 1 1 calc R . .
C45 C 0.6990(11) 0.7908(5) 0.1776(7) 0.106(3) Uani 1 1 d U . .
H45A H 0.6901 0.8197 0.2125 0.127 Uiso 1 1 calc R A .
H45B H 0.7818 0.7919 0.1674 0.127 Uiso 1 1 calc R . .
C46 C 0.6139(13) 0.7973(5) 0.1104(7) 0.124(4) Uani 1 1 d U A .
H46A H 0.6572 0.8012 0.0686 0.148 Uiso 1 1 calc R . .
H46B H 0.5668 0.8300 0.1134 0.148 Uiso 1 1 calc R . .
C47 C 0.5291(9) 0.7506(3) 0.0959(5) 0.076(2) Uani 1 1 d U A .
H47A H 0.5474 0.7285 0.0549 0.092 Uiso 1 1 calc R . .
H47B H 0.4444 0.7626 0.0832 0.092 Uiso 1 1 calc R . .
C48 C 0.6976(7) 0.5488(3) 0.0649(4) 0.0533(18) Uani 1 1 d U . .
H48 H 0.6476 0.5360 0.0174 0.064 Uiso 1 1 calc R A .
C49 C 0.7971(10) 0.5807(4) 0.0432(7) 0.094(3) Uani 1 1 d U A .
H49A H 0.8226 0.6093 0.0795 0.112 Uiso 1 1 calc R . .
H49B H 0.7708 0.5967 -0.0064 0.112 Uiso 1 1 calc R . .
C50 C 0.9015(10) 0.5409(5) 0.0424(7) 0.104(3) Uani 1 1 d U . .
H50A H 0.9146 0.5358 -0.0089 0.125 Uiso 1 1 calc R A .
H50B H 0.9768 0.5547 0.0728 0.125 Uiso 1 1 calc R . .
C51 C 0.8691(11) 0.4909(5) 0.0726(7) 0.117(3) Uani 1 1 d U A .
H51A H 0.9347 0.4786 0.1124 0.141 Uiso 1 1 calc R . .
H51B H 0.8548 0.4636 0.0333 0.141 Uiso 1 1 calc R . .
C52 C 0.7554(12) 0.5005(5) 0.1031(7) 0.116(3) Uani 1 1 d U A .
H52A H 0.7007 0.4697 0.0930 0.139 Uiso 1 1 calc R . .
H52B H 0.7751 0.5063 0.1573 0.139 Uiso 1 1 calc R . .
C53 C 0.3564(7) 0.5389(3) 0.2113(4) 0.0524(17) Uani 1 1 d DU . .
H53 H 0.3048 0.5632 0.2348 0.063 Uiso 1 1 calc R A .
C54 C 0.4197(8) 0.4996(3) 0.2720(5) 0.072(2) Uani 1 1 d DU A .
H54A H 0.4909 0.4830 0.2571 0.087 Uiso 1 1 calc R . .
H54B H 0.4453 0.5178 0.3200 0.087 Uiso 1 1 calc R . .
C55 C 0.3213(9) 0.4577(4) 0.2769(6) 0.090(3) Uani 1 1 d DU . .
H55A H 0.3581 0.4224 0.2885 0.108 Uiso 1 1 calc R A .
H55B H 0.2761 0.4674 0.3161 0.108 Uiso 1 1 calc R . .
C56 C 0.2374(11) 0.4570(4) 0.2010(6) 0.104(3) Uani 1 1 d DU A .
H56A H 0.1527 0.4608 0.2071 0.125 Uiso 1 1 calc R . .
H56B H 0.2456 0.4231 0.1755 0.125 Uiso 1 1 calc R . .
C57 C 0.2726(9) 0.5035(4) 0.1551(5) 0.085(3) Uani 1 1 d DU A .
H57A H 0.2004 0.5235 0.1312 0.102 Uiso 1 1 calc R . .
H57B H 0.3152 0.4905 0.1162 0.102 Uiso 1 1 calc R . .
C58 C 0.2096(9) 0.6541(5) 0.0792(6) 0.0551(7) Uani 0.860(6) 1 d P A 1
H58A H 0.1290 0.6548 0.0484 0.083 Uiso 0.860(6) 1 calc PR A 1
H58B H 0.2452 0.6190 0.0764 0.083 Uiso 0.860(6) 1 calc PR A 1
H58C H 0.2602 0.6808 0.0613 0.083 Uiso 0.860(6) 1 calc PR A 1
C58' C 0.037(6) 0.686(4) 0.153(5) 0.0551(7) Uani 0.140(6) 1 d P A 2
H58D H 0.0110 0.7146 0.1830 0.083 Uiso 0.140(6) 1 calc PR A 2
H58E H -0.0120 0.6544 0.1572 0.083 Uiso 0.140(6) 1 calc PR A 2
H58F H 0.0261 0.6971 0.1016 0.083 Uiso 0.140(6) 1 calc PR A 2

loop_
_atom_site_aniso_label
_atom_site_aniso_U_11
_atom_site_aniso_U_22
_atom_site_aniso_U_33
_atom_site_aniso_U_23
_atom_site_aniso_U_13
_atom_site_aniso_U_12
Pd1 0.0379(3) 0.0526(4) 0.0354(3) -0.0076(2) 0.0065(2) 0.0048(2)
Cl1 0.0706(14) 0.0747(14) 0.0907(15) -0.0078(11) 0.0479(12) 0.0163(11)
Cl2 0.0303(12) 0.0724(14) 0.0581(11) -0.0192(10) -0.0032(11) 0.0090(13)
Cl2' 0.0303(12) 0.0724(14) 0.0581(11) -0.0192(10) -0.0032(11) 0.0090(13)
N1 0.036(3) 0.034(3) 0.028(2) 0.002(2) 0.010(2) 0.003(2)
N2 0.053(4) 0.039(3) 0.026(3) -0.001(2) 0.007(2) 0.003(3)
C1 0.048(4) 0.053(4) 0.032(3) -0.003(3) 0.002(3) -0.004(3)
C2 0.038(4) 0.038(3) 0.035(3) 0.005(3) 0.012(3) -0.002(3)
C3 0.035(4) 0.043(4) 0.038(3) 0.002(3) 0.007(3) 0.004(3)
C4 0.041(4) 0.084(6) 0.049(4) 0.001(4) 0.010(3) 0.010(4)
C5 0.030(3) 0.040(3) 0.027(3) -0.004(2) 0.004(2) 0.002(3)
C6 0.039(4) 0.043(4) 0.035(3) 0.000(3) 0.007(3) -0.002(3)
C7 0.041(4) 0.045(4) 0.049(4) -0.003(3) 0.013(3) 0.011(3)
C8 0.041(4) 0.050(4) 0.040(4) -0.001(3) 0.016(3) 0.010(3)
C9 0.048(4) 0.048(4) 0.042(4) 0.002(3) 0.020(3) 0.003(3)
C10 0.045(4) 0.038(3) 0.029(3) -0.002(2) 0.007(3) 0.000(3)
C11 0.050(4) 0.040(4) 0.036(3) 0.002(3) 0.015(3) 0.002(3)
C12 0.046(4) 0.041(4) 0.048(4) 0.002(3) 0.014(3) -0.004(3)
C13 0.062(5) 0.054(4) 0.046(4) -0.004(3) 0.013(4) -0.001(4)
C14 0.067(6) 0.067(5) 0.050(4) -0.010(4) -0.001(4) -0.005(4)
C15 0.058(6) 0.095(7) 0.080(6) -0.018(5) -0.001(5) -0.017(5)
C16 0.047(5) 0.088(7) 0.087(7) -0.001(5) 0.014(5) -0.008(5)
C17 0.052(5) 0.066(5) 0.060(5) 0.006(4) 0.020(4) -0.002(4)
C18 0.044(4) 0.043(4) 0.040(3) 0.002(3) 0.015(3) -0.003(3)
C19 0.063(5) 0.047(4) 0.056(4) 0.002(3) 0.003(4) 0.000(4)
C20 0.089(7) 0.051(5) 0.077(6) 0.005(4) 0.020(5) 0.007(5)
C21 0.061(6) 0.074(6) 0.065(5) 0.026(4) 0.017(4) 0.011(4)
C22 0.061(5) 0.070(6) 0.063(5) 0.019(4) 0.003(4) -0.006(4)
C23 0.051(5) 0.055(5) 0.063(5) 0.008(4) 0.001(4) -0.008(4)
C24 0.046(4) 0.039(4) 0.040(3) 0.002(3) 0.012(3) 0.006(3)
C25 0.041(4) 0.040(4) 0.043(4) 0.005(3) 0.011(3) 0.003(3)
C26 0.055(5) 0.047(4) 0.047(4) 0.003(3) 0.004(3) -0.001(3)
C27 0.044(4) 0.054(5) 0.068(5) 0.003(4) -0.004(4) 0.000(4)
C28 0.049(5) 0.059(5) 0.077(6) 0.005(4) 0.008(4) -0.008(4)
C29 0.061(5) 0.063(5) 0.058(5) 0.014(4) 0.007(4) -0.014(4)
C30 0.049(4) 0.056(4) 0.045(4) 0.008(3) 0.007(3) -0.002(3)
C31 0.043(4) 0.052(4) 0.047(4) 0.010(3) 0.006(3) -0.006(3)
C32 0.050(5) 0.055(5) 0.076(5) 0.015(4) 0.010(4) 0.015(4)
C33 0.060(6) 0.086(7) 0.110(8) 0.038(6) -0.007(6) 0.012(5)
C34 0.073(7) 0.096(8) 0.093(8) 0.049(6) -0.009(6) -0.009(6)
C35 0.077(7) 0.110(8) 0.055(5) 0.016(5) 0.001(5) -0.028(6)
C36 0.060(5) 0.079(6) 0.053(5) 0.008(4) 0.014(4) -0.015(4)
C37 0.044(4) 0.048(4) 0.032(3) -0.002(3) 0.011(3) 0.005(3)
C38 0.042(4) 0.047(4) 0.036(3) -0.001(3) 0.014(3) 0.004(3)
C39 0.045(4) 0.048(4) 0.040(4) 0.002(3) 0.017(3) 0.003(3)
C40 0.041(4) 0.048(4) 0.043(4) 0.000(3) 0.012(3) 0.005(3)
C41 0.042(4) 0.041(4) 0.048(4) -0.002(3) 0.017(3) 0.005(3)
C42 0.038(4) 0.043(4) 0.042(4) -0.001(3) 0.006(3) 0.001(3)
C43 0.054(4) 0.041(4) 0.054(4) 0.002(3) 0.023(3) -0.003(3)
C44 0.079(6) 0.061(5) 0.069(5) -0.010(4) 0.011(4) -0.017(4)
C45 0.102(7) 0.092(6) 0.117(7) 0.019(6) 0.002(6) -0.036(6)
C46 0.136(8) 0.093(6) 0.129(7) 0.043(6) -0.009(7) -0.043(6)
C47 0.095(6) 0.053(4) 0.074(5) 0.008(4) -0.005(5) 0.007(4)
C48 0.053(4) 0.055(4) 0.060(4) -0.002(3) 0.029(3) 0.012(3)
C49 0.080(6) 0.079(6) 0.137(7) 0.000(5) 0.058(5) 0.011(5)
C50 0.078(6) 0.099(7) 0.144(7) -0.009(6) 0.043(6) 0.017(5)
C51 0.110(7) 0.123(7) 0.139(7) 0.048(6) 0.077(6) 0.065(6)
C52 0.123(7) 0.095(6) 0.149(7) 0.033(6) 0.077(6) 0.053(6)
C53 0.053(4) 0.047(4) 0.060(4) -0.002(3) 0.019(3) -0.004(3)
C54 0.074(5) 0.066(5) 0.079(5) 0.013(4) 0.022(4) -0.013(4)
C55 0.086(6) 0.070(5) 0.114(6) 0.014(5) 0.023(5) -0.023(5)
C56 0.101(7) 0.090(6) 0.119(7) 0.004(6) 0.014(6) -0.036(6)
C57 0.074(6) 0.094(6) 0.087(6) -0.005(5) 0.017(5) -0.025(5)
C58 0.0303(12) 0.0724(14) 0.0581(11) -0.0192(10) -0.0032(11) 0.0090(13)
C58' 0.0303(12) 0.0724(14) 0.0581(11) -0.0192(10) -0.0032(11) 0.0090(13)

loop_
_atom_type_symbol
_atom_type_description
_atom_type_scat_dispersion_real
_atom_type_scat_dispersion_imag
_atom_type_scat_source
C C 0.0033 0.0016 'International Tables Vol C Tables 4.2.6.8 and 6.1.1.4'
H H 0.0000 0.0000 'International Tables Vol C Tables 4.2.6.8 and 6.1.1.4'
N N 0.0061 0.0033 'International Tables Vol C Tables 4.2.6.8 and 6.1.1.4'
Cl Cl 0.1484 0.1585 'International Tables Vol C Tables 4.2.6.8 and 6.1.1.4'
Pd Pd -0.9988 1.0072 'International Tables Vol C Tables 4.2.6.8 and 6.1.1.4'

loop_
_geom_angle_atom_site_label_1
_geom_angle_atom_site_label_2
_geom_angle_atom_site_label_3
_geom_angle
_geom_angle_site_symmetry_1
_geom_angle_site_symmetry_3
_geom_angle_publ_flag
C58' Pd1 N2 178(3) . . ?
C58' Pd1 C58 86(3) . . ?
N2 Pd1 C58 95.4(3) . . ?
C58' Pd1 N1 101(3) . . ?
N2 Pd1 N1 77.65(19) . . ?
C58 Pd1 N1 169.1(4) . . ?
C58' Pd1 Cl2' 85(3) . . ?
N2 Pd1 Cl2' 97.1(4) . . ?
C58 Pd1 Cl2' 13.7(6) . . ?
N1 Pd1 Cl2' 172.7(4) . . ?
C58' Pd1 Cl2 5(3) . . ?
N2 Pd1 Cl2 173.31(16) . . ?
C58 Pd1 Cl2 90.8(3) . . ?
N1 Pd1 Cl2 96.62(15) . . ?
Cl2' Pd1 Cl2 88.3(4) . . ?
C2 N1 C5 122.1(5) . . ?
C2 N1 Pd1 114.0(4) . . ?
C5 N1 Pd1 123.7(4) . . ?
C3 N2 C37 118.3(6) . . ?
C3 N2 Pd1 117.0(4) . . ?
C37 N2 Pd1 124.7(4) . . ?
C2 C1 H1A 109.5 . . ?
C2 C1 H1B 109.5 . . ?
H1A C1 H1B 109.5 . . ?
C2 C1 H1C 109.5 . . ?
H1A C1 H1C 109.5 . . ?
H1B C1 H1C 109.5 . . ?
N1 C2 C3 115.9(5) . . ?
N1 C2 C1 125.1(6) . . ?
C3 C2 C1 119.0(6) . . ?
N2 C3 C4 125.7(6) . . ?
N2 C3 C2 115.1(6) . . ?
C4 C3 C2 119.2(6) . . ?
C3 C4 H4A 109.5 . . ?
C3 C4 H4B 109.5 . . ?
H4A C4 H4B 109.5 . . ?
C3 C4 H4C 109.5 . . ?
H4A C4 H4C 109.5 . . ?
H4B C4 H4C 109.5 . . ?
C10 C5 C6 122.1(6) . . ?
C10 C5 N1 118.4(5) . . ?
C6 C5 N1 119.1(5) . . ?
C7 C6 C5 117.9(6) . . ?
C7 C6 C11 122.3(6) . . ?
C5 C6 C11 119.8(6) . . ?
C8 C7 C6 120.2(6) . . ?
C8 C7 H7 119.9 . . ?
C6 C7 H7 119.9 . . ?
C7 C8 C9 121.6(6) . . ?
C7 C8 Cl1 119.1(5) . . ?
C9 C8 Cl1 119.2(5) . . ?
C8 C9 C10 119.6(6) . . ?
C8 C9 H9 120.2 . . ?
C10 C9 H9 120.2 . . ?
C9 C10 C5 118.3(6) . . ?
C9 C10 C24 121.7(6) . . ?
C5 C10 C24 120.0(6) . . ?
C18 C11 C12 114.9(6) . . ?
C18 C11 C6 113.2(6) . . ?
C12 C11 C6 111.8(5) . . ?
C18 C11 H11 105.3 . . ?
C12 C11 H11 105.3 . . ?
C6 C11 H11 105.3 . . ?
C13 C12 C17 117.6(7) . . ?
C13 C12 C11 122.5(7) . . ?
C17 C12 C11 119.9(6) . . ?
C12 C13 C14 121.3(8) . . ?
C12 C13 H13 119.3 . . ?
C14 C13 H13 119.3 . . ?
C15 C14 C13 121.0(8) . . ?
C15 C14 H14 119.5 . . ?
C13 C14 H14 119.5 . . ?
C14 C15 C16 118.0(8) . . ?
C14 C15 H15 121.0 . . ?
C16 C15 H15 121.0 . . ?
C17 C16 C15 121.7(9) . . ?
C17 C16 H16 119.2 . . ?
C15 C16 H16 119.2 . . ?
C16 C17 C12 120.4(8) . . ?
C16 C17 H17 119.8 . . ?
C12 C17 H17 119.8 . . ?
C23 C18 C19 117.1(7) . . ?
C23 C18 C11 120.2(6) . . ?
C19 C18 C11 122.6(6) . . ?
C20 C19 C18 120.1(8) . . ?
C20 C19 H19 119.9 . . ?
C18 C19 H19 119.9 . . ?
C21 C20 C19 121.4(8) . . ?
C21 C20 H20 119.3 . . ?
C19 C20 H20 119.3 . . ?
C20 C21 C22 120.1(8) . . ?
C20 C21 H21 119.9 . . ?
C22 C21 H21 119.9 . . ?
C21 C22 C23 118.6(8) . . ?
C21 C22 H22 120.7 . . ?
C23 C22 H22 120.7 . . ?
C18 C23 C22 122.6(8) . . ?
C18 C23 H23 118.7 . . ?
C22 C23 H23 118.7 . . ?
C25 C24 C31 113.6(5) . . ?
C25 C24 C10 112.5(5) . . ?
C31 C24 C10 112.5(5) . . ?
C25 C24 H24 105.8 . . ?
C31 C24 H24 105.8 . . ?
C10 C24 H24 105.8 . . ?
C30 C25 C26 118.0(7) . . ?
C30 C25 C24 123.7(6) . . ?
C26 C25 C24 118.3(6) . . ?
C27 C26 C25 120.4(7) . . ?
C27 C26 H26 119.8 . . ?
C25 C26 H26 119.8 . . ?
C28 C27 C26 120.0(7) . . ?
C28 C27 H27 120.0 . . ?
C26 C27 H27 120.0 . . ?
C29 C28 C27 120.3(8) . . ?
C29 C28 H28 119.8 . . ?
C27 C28 H28 119.8 . . ?
C28 C29 C30 120.7(7) . . ?
C28 C29 H29 119.6 . . ?
C30 C29 H29 119.6 . . ?
C25 C30 C29 120.5(7) . . ?
C25 C30 H30 119.7 . . ?
C29 C30 H30 119.7 . . ?
C36 C31 C32 118.3(7) . . ?
C36 C31 C24 122.1(7) . . ?
C32 C31 C24 119.7(6) . . ?
C33 C32 C31 120.6(9) . . ?
C33 C32 H32 119.7 . . ?
C31 C32 H32 119.7 . . ?
C32 C33 C34 120.1(10) . . ?
C32 C33 H33 120.0 . . ?
C34 C33 H33 120.0 . . ?
C35 C34 C33 121.0(10) . . ?
C35 C34 H34 119.5 . . ?
C33 C34 H34 119.5 . . ?
C34 C35 C36 119.4(10) . . ?
C34 C35 H35 120.3 . . ?
C36 C35 H35 120.3 . . ?
C31 C36 C35 120.7(9) . . ?
C31 C36 H36 119.7 . . ?
C35 C36 H36 119.7 . . ?
C42 C37 C38 122.8(6) . . ?
C42 C37 N2 117.7(6) . . ?
C38 C37 N2 119.3(6) . . ?
C37 C38 C39 117.1(6) . . ?
C37 C38 C43 122.9(6) . . ?
C39 C38 C43 120.1(6) . . ?
C40 C39 C38 122.6(6) . . ?
C40 C39 H39 118.7 . . ?
C38 C39 H39 118.7 . . ?
C39 C40 C41 118.4(6) . . ?
C39 C40 C48 122.0(6) . . ?
C41 C40 C48 119.5(6) . . ?
C40 C41 C42 121.5(6) . . ?
C40 C41 H41 119.3 . . ?
C42 C41 H41 119.3 . . ?
C37 C42 C41 117.6(6) . . ?
C37 C42 C53 123.0(6) . . ?
C41 C42 C53 119.3(6) . . ?
C38 C43 C44 115.0(6) . . ?
C38 C43 C47 113.4(6) . . ?
C44 C43 C47 103.6(6) . . ?
C38 C43 H43 108.2 . . ?
C44 C43 H43 108.2 . . ?
C47 C43 H43 108.2 . . ?
C45 C44 C43 107.9(8) . . ?
C45 C44 H44A 110.1 . . ?
C43 C44 H44A 110.1 . . ?
C45 C44 H44B 110.1 . . ?
C43 C44 H44B 110.1 . . ?
H44A C44 H44B 108.4 . . ?
C46 C45 C44 108.1(9) . . ?
C46 C45 H45A 110.1 . . ?
C44 C45 H45A 110.1 . . ?
C46 C45 H45B 110.1 . . ?
C44 C45 H45B 110.1 . . ?
H45A C45 H45B 108.4 . . ?
C45 C46 C47 111.5(9) . . ?
C45 C46 H46A 109.3 . . ?
C47 C46 H46A 109.3 . . ?
C45 C46 H46B 109.3 . . ?
C47 C46 H46B 109.3 . . ?
H46A C46 H46B 108.0 . . ?
C46 C47 C43 104.2(8) . . ?
C46 C47 H47A 110.9 . . ?
C43 C47 H47A 110.9 . . ?
C46 C47 H47B 110.9 . . ?
C43 C47 H47B 110.9 . . ?
H47A C47 H47B 108.9 . . ?
C52 C48 C49 106.2(8) . . ?
C52 C48 C40 115.0(7) . . ?
C49 C48 C40 117.2(7) . . ?
C52 C48 H48 105.8 . . ?
C49 C48 H48 105.8 . . ?
C40 C48 H48 105.8 . . ?
C48 C49 C50 105.5(8) . . ?
C48 C49 H49A 110.6 . . ?
C50 C49 H49A 110.6 . . ?
C48 C49 H49B 110.6 . . ?
C50 C49 H49B 110.6 . . ?
H49A C49 H49B 108.8 . . ?
C51 C50 C49 108.1(9) . . ?
C51 C50 H50A 110.1 . . ?
C49 C50 H50A 110.1 . . ?
C51 C50 H50B 110.1 . . ?
C49 C50 H50B 110.1 . . ?
H50A C50 H50B 108.4 . . ?
C50 C51 C52 107.1(9) . . ?
C50 C51 H51A 110.3 . . ?
C52 C51 H51A 110.3 . . ?
C50 C51 H51B 110.3 . . ?
C52 C51 H51B 110.3 . . ?
H51A C51 H51B 108.5 . . ?
C48 C52 C51 106.4(9) . . ?
C48 C52 H52A 110.4 . . ?
C51 C52 H52A 110.4 . . ?
C48 C52 H52B 110.4 . . ?
C51 C52 H52B 110.4 . . ?
H52A C52 H52B 108.6 . . ?
C42 C53 C57 115.0(6) . . ?
C42 C53 C54 113.2(6) . . ?
C57 C53 C54 104.5(6) . . ?
C42 C53 H53 107.9 . . ?
C57 C53 H53 107.9 . . ?
C54 C53 H53 107.9 . . ?
C55 C54 C53 103.7(7) . . ?
C55 C54 H54A 111.0 . . ?
C53 C54 H54A 111.0 . . ?
C55 C54 H54B 111.0 . . ?
C53 C54 H54B 111.0 . . ?
H54A C54 H54B 109.0 . . ?
C56 C55 C54 106.5(7) . . ?
C56 C55 H55A 110.4 . . ?
C54 C55 H55A 110.4 . . ?
C56 C55 H55B 110.4 . . ?
C54 C55 H55B 110.4 . . ?
H55A C55 H55B 108.6 . . ?
C55 C56 C57 108.1(8) . . ?
C55 C56 H56A 110.1 . . ?
C57 C56 H56A 110.1 . . ?
C55 C56 H56B 110.1 . . ?
C57 C56 H56B 110.1 . . ?
H56A C56 H56B 108.4 . . ?
C56 C57 C53 105.3(7) . . ?
C56 C57 H57A 110.7 . . ?
C53 C57 H57A 110.7 . . ?
C56 C57 H57B 110.7 . . ?
C53 C57 H57B 110.7 . . ?
H57A C57 H57B 108.8 . . ?
Pd1 C58 H58A 109.5 . . ?
Pd1 C58 H58B 109.5 . . ?
H58A C58 H58B 109.5 . . ?
Pd1 C58 H58C 109.5 . . ?
H58A C58 H58C 109.5 . . ?
H58B C58 H58C 109.5 . . ?
Pd1 C58' H58D 109.5 . . ?
Pd1 C58' H58E 109.5 . . ?
H58D C58' H58E 109.5 . . ?
Pd1 C58' H58F 109.5 . . ?
H58D C58' H58F 109.5 . . ?
H58E C58' H58F 109.5 . . ?

loop_
_geom_bond_atom_site_label_1
_geom_bond_atom_site_label_2
_geom_bond_distance
_geom_bond_site_symmetry_2
_geom_bond_publ_flag
Pd1 C58' 1.82(7) . ?
Pd1 N2 2.016(6) . ?
Pd1 C58 2.047(10) . ?
Pd1 N1 2.108(5) . ?
Pd1 Cl2' 2.201(15) . ?
Pd1 Cl2 2.269(2) . ?
Cl1 C8 1.721(6) . ?
N1 C2 1.267(8) . ?
N1 C5 1.422(7) . ?
N2 C3 1.286(8) . ?
N2 C37 1.444(8) . ?
C1 C2 1.487(8) . ?
C1 H1A 0.9600 . ?
C1 H1B 0.9600 . ?
C1 H1C 0.9600 . ?
C2 C3 1.485(9) . ?
C3 C4 1.462(9) . ?
C4 H4A 0.9600 . ?
C4 H4B 0.9600 . ?
C4 H4C 0.9600 . ?
C5 C10 1.381(8) . ?
C5 C6 1.386(8) . ?
C6 C7 1.370(9) . ?
C6 C11 1.520(9) . ?
C7 C8 1.366(9) . ?
C7 H7 0.9300 . ?
C8 C9 1.367(9) . ?
C9 C10 1.378(9) . ?
C9 H9 0.9300 . ?
C10 C24 1.526(9) . ?
C11 C18 1.500(9) . ?
C11 C12 1.501(10) . ?
C11 H11 0.9800 . ?
C12 C13 1.367(9) . ?
C12 C17 1.380(10) . ?
C13 C14 1.367(11) . ?
C13 H13 0.9300 . ?
C14 C15 1.353(12) . ?
C14 H14 0.9300 . ?
C15 C16 1.369(12) . ?
C15 H15 0.9300 . ?
C16 C17 1.358(12) . ?
C16 H16 0.9300 . ?
C17 H17 0.9300 . ?
C18 C23 1.353(10) . ?
C18 C19 1.381(10) . ?
C19 C20 1.377(11) . ?
C19 H19 0.9300 . ?
C20 C21 1.319(12) . ?
C20 H20 0.9300 . ?
C21 C22 1.367(12) . ?
C21 H21 0.9300 . ?
C22 C23 1.377(11) . ?
C22 H22 0.9300 . ?
C23 H23 0.9300 . ?
C24 C25 1.508(9) . ?
C24 C31 1.510(9) . ?
C24 H24 0.9800 . ?
C25 C30 1.371(9) . ?
C25 C26 1.377(9) . ?
C26 C27 1.366(11) . ?
C26 H26 0.9300 . ?
C27 C28 1.365(11) . ?
C27 H27 0.9300 . ?
C28 C29 1.323(10) . ?
C28 H28 0.9300 . ?
C29 C30 1.373(10) . ?
C29 H29 0.9300 . ?
C30 H30 0.9300 . ?
C31 C36 1.371(10) . ?
C31 C32 1.386(10) . ?
C32 C33 1.350(12) . ?
C32 H32 0.9300 . ?
C33 C34 1.363(15) . ?
C33 H33 0.9300 . ?
C34 C35 1.342(14) . ?
C34 H34 0.9300 . ?
C35 C36 1.379(12) . ?
C35 H35 0.9300 . ?
C36 H36 0.9300 . ?
C37 C42 1.380(9) . ?
C37 C38 1.383(9) . ?
C38 C39 1.391(9) . ?
C38 C43 1.492(9) . ?
C39 C40 1.364(9) . ?
C39 H39 0.9300 . ?
C40 C41 1.390(9) . ?
C40 C48 1.511(9) . ?
C41 C42 1.391(9) . ?
C41 H41 0.9300 . ?
C42 C53 1.513(9) . ?
C43 C44 1.505(11) . ?
C43 C47 1.540(10) . ?
C43 H43 0.9800 . ?
C44 C45 1.459(13) . ?
C44 H44A 0.9700 . ?
C44 H44B 0.9700 . ?
C45 C46 1.397(13) . ?
C45 H45A 0.9700 . ?
C45 H45B 0.9700 . ?
C46 C47 1.480(13) . ?
C46 H46A 0.9700 . ?
C46 H46B 0.9700 . ?
C47 H47A 0.9700 . ?
C47 H47B 0.9700 . ?
C48 C52 1.466(12) . ?
C48 C49 1.466(12) . ?
C48 H48 0.9800 . ?
C49 C50 1.521(13) . ?
C49 H49A 0.9700 . ?
C49 H49B 0.9700 . ?
C50 C51 1.424(15) . ?
C50 H50A 0.9700 . ?
C50 H50B 0.9700 . ?
C51 C52 1.486(13) . ?
C51 H51A 0.9700 . ?
C51 H51B 0.9700 . ?
C52 H52A 0.9700 . ?
C52 H52B 0.9700 . ?
C53 C57 1.518(8) . ?
C53 C54 1.532(8) . ?
C53 H53 0.9800 . ?
C54 C55 1.519(8) . ?
C54 H54A 0.9700 . ?
C54 H54B 0.9700 . ?
C55 C56 1.502(8) . ?
C55 H55A 0.9700 . ?
C55 H55B 0.9700 . ?
C56 C57 1.510(8) . ?
C56 H56A 0.9700 . ?
C56 H56B 0.9700 . ?
C57 H57A 0.9700 . ?
C57 H57B 0.9700 . ?
C58 H58A 0.9600 . ?
C58 H58B 0.9600 . ?
C58 H58C 0.9600 . ?
C58' H58D 0.9600 . ?
C58' H58E 0.9600 . ?
C58' H58F 0.9600 . ?

loop_
_geom_torsion_atom_site_label_1
_geom_torsion_atom_site_label_2
_geom_torsion_atom_site_label_3
_geom_torsion_atom_site_label_4
_geom_torsion
_geom_torsion_site_symmetry_1
_geom_torsion_site_symmetry_2
_geom_torsion_site_symmetry_3
_geom_torsion_site_symmetry_4
_geom_torsion_publ_flag
C58' Pd1 N1 C2 -176(3) . . . . ?
N2 Pd1 N1 C2 4.4(4) . . . . ?
C58 Pd1 N1 C2 -46.6(19) . . . . ?
Cl2' Pd1 N1 C2 49(3) . . . . ?
Cl2 Pd1 N1 C2 -179.1(4) . . . . ?
C58' Pd1 N1 C5 -1(3) . . . . ?
N2 Pd1 N1 C5 179.6(5) . . . . ?
C58 Pd1 N1 C5 128.5(18) . . . . ?
Cl2' Pd1 N1 C5 -136(3) . . . . ?
Cl2 Pd1 N1 C5 -3.9(5) . . . . ?
C58' Pd1 N2 C3 -11(91) . . . . ?
C58 Pd1 N2 C3 170.3(6) . . . . ?
N1 Pd1 N2 C3 -1.2(5) . . . . ?
Cl2' Pd1 N2 C3 -176.0(6) . . . . ?
Cl2 Pd1 N2 C3 -32.5(17) . . . . ?
C58' Pd1 N2 C37 167(91) . . . . ?
C58 Pd1 N2 C37 -11.4(6) . . . . ?
N1 Pd1 N2 C37 177.1(5) . . . . ?
Cl2' Pd1 N2 C37 2.2(7) . . . . ?
Cl2 Pd1 N2 C37 145.8(12) . . . . ?
C5 N1 C2 C3 178.2(5) . . . . ?
Pd1 N1 C2 C3 -6.5(7) . . . . ?
C5 N1 C2 C1 -0.8(9) . . . . ?
Pd1 N1 C2 C1 174.5(5) . . . . ?
C37 N2 C3 C4 -0.6(10) . . . . ?
Pd1 N2 C3 C4 177.8(6) . . . . ?
C37 N2 C3 C2 179.9(5) . . . . ?
Pd1 N2 C3 C2 -1.8(7) . . . . ?
N1 C2 C3 N2 5.7(8) . . . . ?
C1 C2 C3 N2 -175.2(6) . . . . ?
N1 C2 C3 C4 -173.9(6) . . . . ?
C1 C2 C3 C4 5.1(9) . . . . ?
C2 N1 C5 C10 -91.7(7) . . . . ?
Pd1 N1 C5 C10 93.5(6) . . . . ?
C2 N1 C5 C6 95.8(7) . . . . ?
Pd1 N1 C5 C6 -79.0(6) . . . . ?
C10 C5 C6 C7 6.4(9) . . . . ?
N1 C5 C6 C7 178.6(6) . . . . ?
C10 C5 C6 C11 -174.8(6) . . . . ?
N1 C5 C6 C11 -2.6(8) . . . . ?
C5 C6 C7 C8 -1.7(10) . . . . ?
C11 C6 C7 C8 179.5(6) . . . . ?
C6 C7 C8 C9 -2.5(10) . . . . ?
C6 C7 C8 Cl1 -179.9(5) . . . . ?
C7 C8 C9 C10 2.2(10) . . . . ?
Cl1 C8 C9 C10 179.6(5) . . . . ?
C8 C9 C10 C5 2.3(10) . . . . ?
C8 C9 C10 C24 -175.5(6) . . . . ?
C6 C5 C10 C9 -6.7(9) . . . . ?
N1 C5 C10 C9 -179.0(5) . . . . ?
C6 C5 C10 C24 171.2(6) . . . . ?
N1 C5 C10 C24 -1.1(8) . . . . ?
C7 C6 C11 C18 -31.8(9) . . . . ?
C5 C6 C11 C18 149.5(6) . . . . ?
C7 C6 C11 C12 99.9(7) . . . . ?
C5 C6 C11 C12 -78.8(7) . . . . ?
C18 C11 C12 C13 87.2(8) . . . . ?
C6 C11 C12 C13 -43.6(9) . . . . ?
C18 C11 C12 C17 -91.5(8) . . . . ?
C6 C11 C12 C17 137.7(7) . . . . ?
C17 C12 C13 C14 -0.7(11) . . . . ?
C11 C12 C13 C14 -179.4(7) . . . . ?
C12 C13 C14 C15 0.5(13) . . . . ?
C13 C14 C15 C16 -0.9(15) . . . . ?
C14 C15 C16 C17 1.6(15) . . . . ?
C15 C16 C17 C12 -1.9(14) . . . . ?
C13 C12 C17 C16 1.3(11) . . . . ?
C11 C12 C17 C16 -179.9(7) . . . . ?
C12 C11 C18 C23 157.6(7) . . . . ?
C6 C11 C18 C23 -72.3(8) . . . . ?
C12 C11 C18 C19 -21.2(9) . . . . ?
C6 C11 C18 C19 109.0(8) . . . . ?
C23 C18 C19 C20 0.8(11) . . . . ?
C11 C18 C19 C20 179.6(7) . . . . ?
C18 C19 C20 C21 -0.7(13) . . . . ?
C19 C20 C21 C22 0.7(14) . . . . ?
C20 C21 C22 C23 -0.9(13) . . . . ?
C19 C18 C23 C22 -1.0(12) . . . . ?
C11 C18 C23 C22 -179.8(7) . . . . ?
C21 C22 C23 C18 1.0(13) . . . . ?
C9 C10 C24 C25 28.7(8) . . . . ?
C5 C10 C24 C25 -149.1(6) . . . . ?
C9 C10 C24 C31 -101.2(7) . . . . ?
C5 C10 C24 C31 81.0(7) . . . . ?
C31 C24 C25 C30 15.4(9) . . . . ?
C10 C24 C25 C30 -113.9(7) . . . . ?
C31 C24 C25 C26 -165.5(6) . . . . ?
C10 C24 C25 C26 65.1(8) . . . . ?
C30 C25 C26 C27 -1.1(11) . . . . ?
C24 C25 C26 C27 179.9(7) . . . . ?
C25 C26 C27 C28 0.2(12) . . . . ?
C26 C27 C28 C29 0.3(13) . . . . ?
C27 C28 C29 C30 0.2(13) . . . . ?
C26 C25 C30 C29 1.5(11) . . . . ?
C24 C25 C30 C29 -179.5(7) . . . . ?
C28 C29 C30 C25 -1.1(13) . . . . ?
C25 C24 C31 C36 -82.0(8) . . . . ?
C10 C24 C31 C36 47.3(9) . . . . ?
C25 C24 C31 C32 98.3(8) . . . . ?
C10 C24 C31 C32 -132.4(7) . . . . ?
C36 C31 C32 C33 0.3(12) . . . . ?
C24 C31 C32 C33 -179.9(8) . . . . ?
C31 C32 C33 C34 -0.2(14) . . . . ?
C32 C33 C34 C35 -0.4(15) . . . . ?
C33 C34 C35 C36 0.9(15) . . . . ?
C32 C31 C36 C35 0.1(11) . . . . ?
C24 C31 C36 C35 -179.6(7) . . . . ?
C34 C35 C36 C31 -0.7(13) . . . . ?
C3 N2 C37 C42 103.9(7) . . . . ?
Pd1 N2 C37 C42 -74.3(7) . . . . ?
C3 N2 C37 C38 -81.1(8) . . . . ?
Pd1 N2 C37 C38 100.6(7) . . . . ?
C42 C37 C38 C39 -3.2(10) . . . . ?
N2 C37 C38 C39 -177.9(6) . . . . ?
C42 C37 C38 C43 176.9(6) . . . . ?
N2 C37 C38 C43 2.2(10) . . . . ?
C37 C38 C39 C40 1.9(10) . . . . ?
C43 C38 C39 C40 -178.2(6) . . . . ?
C38 C39 C40 C41 -0.1(10) . . . . ?
C38 C39 C40 C48 -176.6(6) . . . . ?
C39 C40 C41 C42 -0.5(10) . . . . ?
C48 C40 C41 C42 176.0(6) . . . . ?
C38 C37 C42 C41 2.7(10) . . . . ?
N2 C37 C42 C41 177.4(6) . . . . ?
C38 C37 C42 C53 179.3(6) . . . . ?
N2 C37 C42 C53 -6.0(9) . . . . ?
C40 C41 C42 C37 -0.7(10) . . . . ?
C40 C41 C42 C53 -177.5(6) . . . . ?
C37 C38 C43 C44 120.0(8) . . . . ?
C39 C38 C43 C44 -59.9(9) . . . . ?
C37 C38 C43 C47 -120.9(8) . . . . ?
C39 C38 C43 C47 59.2(9) . . . . ?
C38 C43 C44 C45 145.4(8) . . . . ?
C47 C43 C44 C45 21.0(10) . . . . ?
C43 C44 C45 C46 -14.4(14) . . . . ?
C44 C45 C46 C47 1.2(17) . . . . ?
C45 C46 C47 C43 12.0(15) . . . . ?
C38 C43 C47 C46 -144.9(9) . . . . ?
C44 C43 C47 C46 -19.6(11) . . . . ?
C39 C40 C48 C52 129.7(10) . . . . ?
C41 C40 C48 C52 -46.7(11) . . . . ?
C39 C40 C48 C49 3.8(11) . . . . ?
C41 C40 C48 C49 -172.6(8) . . . . ?
C52 C48 C49 C50 21.1(12) . . . . ?
C40 C48 C49 C50 151.2(8) . . . . ?
C48 C49 C50 C51 -7.8(14) . . . . ?
C49 C50 C51 C52 -8.4(16) . . . . ?
C49 C48 C52 C51 -26.5(14) . . . . ?
C40 C48 C52 C51 -158.0(10) . . . . ?
C50 C51 C52 C48 21.7(16) . . . . ?
C37 C42 C53 C57 129.3(8) . . . . ?
C41 C42 C53 C57 -54.1(9) . . . . ?
C37 C42 C53 C54 -110.7(8) . . . . ?
C41 C42 C53 C54 65.9(8) . . . . ?
C42 C53 C54 C55 -160.9(7) . . . . ?
C57 C53 C54 C55 -35.0(9) . . . . ?
C53 C54 C55 C56 26.8(11) . . . . ?
C54 C55 C56 C57 -8.5(13) . . . . ?
C55 C56 C57 C53 -13.4(12) . . . . ?
C42 C53 C57 C56 154.6(8) . . . . ?
C54 C53 C57 C56 29.9(10) . . . . ?
